data_9017204
loop_
_publ_author_name
'Elliott, P.'
'Willis, A. C.'

_publ_section_title
;
 Whiteite-(MnMnMg), a new jahnsite-group mineral from Iron Monarch, South Australia:
 Description and crystal structure
 Note: Not all hydrogens were located
;
_journal_name_full 'The Canadian Mineralogist'
_journal_page_first 215
_journal_page_last 223
_journal_volume 57
_journal_year 2019
_chemical_compound_source 'Iron Monarch quarry, Iron Knob, South Australia, Australia'
_chemical_formula_sum 'Al1.82 Ca0.39 H16 K0.01 Mg2.08 Mn1.66 Na0.03 O26 P4'
_chemical_name_mineral Whiteite-(MnMnMg)
_space_group_IT_number 13
_space_group_name_Hall '-P 2ya'
_space_group_name_H-M_alt 'P 1 2/a 1'
_symmetry_space_group_name_H-M 'P 1 2/a 1'
_cell_angle_alpha 90
_cell_angle_beta 110.827
_cell_angle_gamma 90
_cell_formula_units_Z 2
_cell_length_a 15.0357
_cell_length_b 6.9408
_cell_length_c 9.9431
_cell_volume 969.857
_database_code_amcsd 0020863
_exptl_crystal_density_diffrn 2.615
_cod_data_source_file inputs/fixed/downloads/07/07416.cif
_cod_data_source_block 07416
_cod_original_formula_sum 'Mn1.66 Ca.39 Na.03 K.01 Mg2.08 Al1.82 P4 O26 H16'
_cod_database_code 9017204

loop_
_space_group_symop_operation_xyz
x,y,z
1/2-x,y,-z
1/2+x,-y,z
-x,-y,-z

loop_
_atom_site_aniso_label
_atom_site_aniso_U_11
_atom_site_aniso_U_22
_atom_site_aniso_U_33
_atom_site_aniso_U_12
_atom_site_aniso_U_13
_atom_site_aniso_U_23
MnX 0.01910 0.01140 0.02080 0.00000 -0.00130 0.00000
CaX 0.01910 0.01140 0.02080 0.00000 -0.00130 0.00000
NaX 0.01910 0.01140 0.02080 0.00000 -0.00130 0.00000
KX 0.01910 0.01140 0.02080 0.00000 -0.00130 0.00000
Mn2+M1 0.01340 0.01140 0.01280 0.00000 0.00690 0.00000
MgM1 0.01340 0.01140 0.01280 0.00000 0.00690 0.00000
Mg1M2a 0.00580 0.00470 0.00720 -0.00310 0.00150 -0.00030
Mg2M2b 0.00570 0.00580 0.00530 0.00000 0.00300 0.00000
Al1M3a 0.00670 0.00270 0.00960 0.00030 0.00370 0.00090
Mn3+1M3a 0.00670 0.00270 0.00960 0.00030 0.00370 0.00090
Al2M3b 0.00580 0.00250 0.00880 0.00040 0.00400 0.00080
Mn3+2M3b 0.00580 0.00250 0.00880 0.00040 0.00400 0.00080
P1 0.01280 0.01170 0.01180 -0.00050 0.00500 0.00030
P2 0.01130 0.01100 0.01170 0.00190 0.00500 0.00120
O1 0.01750 0.04000 0.02430 0.00920 0.01220 0.01070
O2 0.03570 0.01680 0.01320 -0.00280 0.00740 -0.00130
O3 0.02590 0.01020 0.02620 0.00230 -0.00430 -0.00290
O4 0.01400 0.01010 0.01870 0.00120 0.00550 -0.00080
O5 0.01300 0.02410 0.01770 0.00380 0.00480 0.00330
O6 0.01900 0.01770 0.01280 0.00430 0.00390 0.00210
O7 0.02850 0.01030 0.02450 -0.00020 0.01680 -0.00280
O8 0.02070 0.01000 0.01820 0.00030 0.01090 -0.00030
O-H9 0.01410 0.00800 0.01530 0.00010 0.00540 -0.00030
OW10 0.03430 0.02420 0.02150 0.00350 0.01630 0.00750
OW11 0.03950 0.01640 0.02260 -0.00080 -0.00590 -0.00340
OW12 0.02220 0.02220 0.03680 -0.01260 0.01430 -0.00550
OW13 0.01740 0.01790 0.03140 0.00500 0.00920 -0.00020

loop_
_atom_site_label
_atom_site_fract_x
_atom_site_fract_y
_atom_site_fract_z
_atom_site_occupancy
_atom_site_U_iso_or_equiv
_atom_site_type_symbol
_atom_site_attached_hydrogens
MnX 0.25000 0.96332 0.00000 0.57000 0.01930 Mn 0
CaX 0.25000 0.96332 0.00000 0.39000 0.01930 Ca 0
NaX 0.25000 0.96332 0.00000 0.03000 0.01930 Na 0
KX 0.25000 0.96332 0.00000 0.01000 0.01930 K 0
Mn2+M1 0.25000 0.46379 0.00000 0.92000 0.01190 Mn 0
MgM1 0.25000 0.46379 0.00000 0.08000 0.01190 Mg 0
Mg1M2a 0.50000 0.00000 0.50000 1.00000 0.00610 Mg 0
Mg2M2b 0.25000 0.50254 0.50000 1.00000 0.00530 Mg 0
Al1M3a 0.00000 0.00000 0.00000 0.91000 0.00610 Al 0
Mn3+1M3a 0.00000 0.00000 0.00000 0.09000 0.00610 Mn 0
Al2M3b 0.00000 0.50000 0.00000 0.91000 0.00530 Al 0
Mn3+2M3b 0.00000 0.50000 0.00000 0.08000 0.00530 Mn 0
P1 0.17761 0.25464 0.18935 1.00000 0.01200 P 0
P2 0.08209 0.74881 0.80415 1.00000 0.01110 P 0
O1 0.26524 0.20620 0.14800 1.00000 0.02600 O 0
O2 0.20714 0.29490 0.34800 1.00000 0.02220 O 0
O3 0.10982 0.08320 0.15050 1.00000 0.02440 O 0
O4 0.13398 0.43270 0.09330 1.00000 0.01430 O 0
O5 0.18921 0.69440 0.85550 1.00000 0.01840 O 0
O6 0.04660 0.78300 0.64260 1.00000 0.01700 O 0
O7 0.08062 0.93230 0.89160 1.00000 0.01910 O 0
O8 0.02511 0.58590 0.83790 1.00000 0.01520 O 0
O-H9 0.02159 0.75010 0.08510 1.00000 0.01240 O 1
OW10 0.22716 0.72790 0.34410 1.00000 0.02490 O 0
OW11 0.44640 0.21780 0.34330 1.00000 0.03080 O 0
OW12 0.63093 0.99860 0.46940 1.00000 0.02600 O 0
OW13 0.39149 0.51510 0.51290 1.00000 0.02210 O 0
H10a 0.23400 0.72500 0.26300 1.00000 0.05000 H 0
H11a 0.39100 0.19800 0.27000 1.00000 0.05000 H 0
H11b 0.42200 0.31600 0.38400 1.00000 0.05000 H 0
H12a 0.64800 0.90500 0.43300 1.00000 0.05000 H 0
H12b 0.67500 0.05300 0.52800 1.00000 0.05000 H 0
H13a 0.41400 0.60100 0.47300 1.00000 0.05000 H 0
H13b 0.42300 0.47300 0.58100 1.00000 0.05000 H 0

loop_
_cod_changelog_entry_id
_cod_changelog_entry_author
_cod_changelog_entry_date
_cod_changelog_entry_text
1
;cod-tools version 3.8.0
Id: cif_guess_AMCSD_atom_types 9574 2023-05-10 09:00:05Z saulius
;
2023-05-10T18:57:56+03:00
;Derived atom types and hydrogen counts
from atom names that follow the AMCSD naming convention
(Wat == water, O-H == hydroxyl).
;

loop_
_cod_related_entry_id
_cod_related_entry_database
_cod_related_entry_code
1 AMCSD 0020863
